data_7048382
loop_
_publ_author_name
'Zhang, Xue-Jing'
'Su, Fang-Zhe'
'Chen, Di-Ming'
'Peng, Yu'
'Guo, Wan-Ying'
'Liu, Chun-Sen'
'Du, Miao'

_publ_section_title
;
 A water-stable Eu<sup>III</sup>-based MOF as a dual-emission luminescent
 sensor for discriminative detection of nitroaromatic pollutants.
;
_journal_issue 5
_journal_name_full 'Dalton transactions (Cambridge, England : 2003)'
_journal_page_first 1843
_journal_page_last 1849
_journal_paper_doi 10.1039/c8dt04397c
_journal_volume 48
_journal_year 2019
_chemical_formula_moiety 'C60 H48 Cl8 Eu8 N10 O36, 2(N O3), 10(H2 O)'
_chemical_formula_sum 'C60 H68 Cl8 Eu8 N12 O52'
_chemical_formula_weight 3288.5652
_space_group_crystal_system triclinic
_space_group_IT_number 2
_space_group_name_Hall '-P 1'
_space_group_name_H-M_alt 'P -1'
_symmetry_space_group_name_Hall '-P 1'
_symmetry_space_group_name_H-M 'P -1'
_atom_sites_solution_hydrogens mixed
_atom_sites_solution_primary iterative
_audit_creation_date 2018-12-08
_audit_creation_method
;
Olex2 1.2
(compiled 2018.05.29 svn.r3508 for OlexSys, GUI svn.r5506)
;
_audit_update_record
;
2018-12-13 deposited with the CCDC.
2018-12-18 downloaded from the CCDC.
;
_cell_angle_alpha 89.617(7)
_cell_angle_beta 76.348(9)
_cell_angle_gamma 72.055(9)
_cell_formula_units_Z 1
_cell_length_a 12.7715(14)
_cell_length_b 13.3164(13)
_cell_length_c 13.7049(12)
_cell_measurement_reflns_used 6538
_cell_measurement_temperature 293(2)
_cell_measurement_theta_max 29.2110
_cell_measurement_theta_min 3.8300
_cell_volume 2149.3(4)
_computing_cell_refinement 'CrysAlisPro 1.171.38.46 (Rigaku OD, 2015)'
_computing_data_collection 'CrysAlisPro 1.171.38.46 (Rigaku OD, 2015)'
_computing_data_reduction 'CrysAlisPro 1.171.38.46 (Rigaku OD, 2015)'
_computing_molecular_graphics 'Olex2 (Dolomanov et al., 2009)'
_computing_publication_material 'Olex2 (Dolomanov et al., 2009)'
_computing_structure_refinement 'ShelXL (Sheldrick, 2015)'
_computing_structure_solution 'olex2.solve (Bourhis et al., 2015)'
_diffrn_ambient_temperature 293(2)
_diffrn_detector 'CCD plate'
_diffrn_detector_area_resol_mean 5.3031
_diffrn_detector_type AtlasS2
_diffrn_measured_fraction_theta_full 0.997
_diffrn_measured_fraction_theta_max 0.827
_diffrn_measurement_details
;
List of Runs (angles in degrees, time in seconds):

  # Type    Start    End  Width  t~exp~   \w     \q     \k     \f   Frames
#--------------------------------------------------------------------------
  1  \w    -40.00  61.00   1.00   21.39    --  -12.09  57.00  90.00  101
  2  \w    -47.00  -8.00   1.00   21.39    --  -12.09 -57.00 120.00   39
  3  \w     34.00  99.00   1.00   21.39    --   11.85-178.00 -30.00   65
  4  \w    -12.00  20.00   1.00   21.39    --  -12.09 -99.00 -60.00   32
  5  \w    -79.00  14.00   1.00   21.39    --  -12.09 -57.00 -60.00   93
;
_diffrn_measurement_device 'four-circle diffractometer'
_diffrn_measurement_device_type 'SuperNova, Dual, Cu at zero, AtlasS2'
_diffrn_measurement_method '\w scans'
_diffrn_orient_matrix_type 'CrysAlisPro convention (1999,Acta A55,543-557)'
_diffrn_orient_matrix_UB_11 0.0338461000
_diffrn_orient_matrix_UB_12 -0.0345637000
_diffrn_orient_matrix_UB_13 -0.0427266000
_diffrn_orient_matrix_UB_21 -0.0195639000
_diffrn_orient_matrix_UB_22 0.0398150000
_diffrn_orient_matrix_UB_23 -0.0320189000
_diffrn_orient_matrix_UB_31 0.0458151000
_diffrn_orient_matrix_UB_32 0.0192594000
_diffrn_orient_matrix_UB_33 0.0006288000
_diffrn_radiation_monochromator mirror
_diffrn_radiation_probe x-ray
_diffrn_radiation_type MoK\a
_diffrn_radiation_wavelength 0.71073
_diffrn_reflns_av_R_equivalents 0.0475
_diffrn_reflns_av_unetI/netI 0.0795
_diffrn_reflns_Laue_measured_fraction_full 0.997
_diffrn_reflns_Laue_measured_fraction_max 0.827
_diffrn_reflns_limit_h_max 16
_diffrn_reflns_limit_h_min -17
_diffrn_reflns_limit_k_max 18
_diffrn_reflns_limit_k_min -16
_diffrn_reflns_limit_l_max 18
_diffrn_reflns_limit_l_min -18
_diffrn_reflns_number 18118
_diffrn_reflns_point_group_measured_fraction_full 0.997
_diffrn_reflns_point_group_measured_fraction_max 0.827
_diffrn_reflns_theta_full 25.242
_diffrn_reflns_theta_max 29.727
_diffrn_reflns_theta_min 3.566
_diffrn_source 'micro-focus sealed X-ray tube'
_diffrn_source_type 'SuperNova (Mo) X-ray Source'
_exptl_absorpt_coefficient_mu 6.094
_exptl_absorpt_correction_T_max 1.00000
_exptl_absorpt_correction_T_min 0.53442
_exptl_absorpt_correction_type multi-scan
_exptl_absorpt_process_details
;
CrysAlisPro 1.171.38.46 (Rigaku Oxford Diffraction, 2015)
Empirical absorption correction using spherical harmonics,
 implemented in SCALE3 ABSPACK scaling algorithm.
;
_exptl_crystal_colour colourless
_exptl_crystal_colour_primary colourless
_exptl_crystal_density_diffrn 2.415
_exptl_crystal_description prism
_exptl_crystal_F_000 1478
_exptl_crystal_size_max 0.24
_exptl_crystal_size_mid 0.11
_exptl_crystal_size_min 0.05
_platon_squeeze_details
;
TITL cdm_a.res in P-1
CELL   12.7715   13.3164   13.7049     89.62     76.35     72.06
SPGR P-1
# Solvent Accessible Volume =       209
# Electrons Found in S.A.V. =        70
# Note: Atoms in Void are Labelled as Cxxx and Qxxx for all Others
Q101 0.042 0.794 0.033 !       3.65 eA-3
Q102 0.577 0.540 0.139 !       2.94 eA-3
C103 0.130 0.065 0.046 !       2.80 eA-3
C104 0.972 0.815 0.019 !       2.80 eA-3
Q105 0.783 0.247 0.011 !       2.75 eA-3
Q106 0.205 0.565 0.245 !       2.74 eA-3
C107 0.792 0.105 0.031 !       2.69 eA-3
Q108 0.579 0.596 0.251 !       2.64 eA-3
Q109 0.676 0.323 0.020 !       2.59 eA-3
Q110 0.396 0.588 0.316 !       2.40 eA-3
Q111 0.221 0.777 0.092 !       2.39 eA-3
C112 0.247 0.735 0.070 !       2.38 eA-3
Q113 0.607 0.415 0.310 !       2.36 eA-3
Q114 0.442 0.438 0.346 !       2.33 eA-3
Q115 0.381 0.469 0.394 !       2.31 eA-3
Q116 0.425 0.501 0.374 !       2.30 eA-3
Q117 0.373 0.573 0.198 !       2.27 eA-3
Q118 0.152 0.016 0.315 !       2.22 eA-3
Q119 0.809 0.195 0.015 !       2.18 eA-3
C120 0.094 0.942 0.028 !       2.17 eA-3
Q121 0.234 0.468 0.397 !       2.15 eA-3
Q122 0.266 0.698 0.145 !       2.14 eA-3
Q123 0.548 0.624 0.442 !       2.13 eA-3
Q124 0.824 0.389 0.143 !       2.11 eA-3
Q125 0.329 0.716 0.383 !       2.05 eA-3
Q126 0.670 0.330 0.170 !       2.02 eA-3
Q127 0.771 0.567 0.197 !       1.99 eA-3
Q128 0.392 0.660 0.438 !       1.95 eA-3
Q129 0.719 0.818 0.112 !       1.92 eA-3
Q130 0.515 0.632 0.284 !       1.89 eA-3
Q131 0.347 0.579 0.094 !       1.87 eA-3
Q132 0.412 0.388 0.075 !       1.87 eA-3
Q133 0.287 0.192 0.356 !       1.84 eA-3
Q134 0.452 0.266 0.426 !       1.82 eA-3
Q135 0.121 0.111 0.311 !       1.82 eA-3
Q136 0.755 0.206 0.254 !       1.78 eA-3
Q137 0.440 0.554 0.136 !       1.76 eA-3
Q138 0.681 0.328 0.497 !       1.75 eA-3
Q139 0.717 0.275 0.437 !       1.73 eA-3
C140 0.154 0.859 0.061 !       1.73 eA-3
Q141 0.547 0.842 0.138 !       1.72 eA-3
Q142 0.749 0.241 0.504 !       1.70 eA-3
Q143 0.171 0.875 0.124 !       1.70 eA-3
Q144 0.593 0.853 0.096 !       1.68 eA-3
Q145 0.218 0.761 0.387 !       1.67 eA-3
Q146 0.418 0.248 0.425 !       1.66 eA-3
Q147 0.560 0.652 0.265 !       1.66 eA-3
Q148 0.876 0.235 0.112 !       1.65 eA-3
Q149 0.298 0.904 0.018 !       1.65 eA-3
Q150 0.948 0.641 0.108 !       1.64 eA-3
Q151 0.831 0.223 0.077 !       1.64 eA-3
Q152 0.456 0.313 0.190 !       1.64 eA-3
Q153 0.644 0.312 0.112 !       1.63 eA-3
Q154 0.581 0.735 0.137 !       1.63 eA-3
Q155 0.849 0.919 0.417 !       1.63 eA-3
Q156 0.715 0.466 0.451 !       1.62 eA-3
Q157 0.594 0.393 0.490 !       1.62 eA-3
Q158 0.542 0.599 0.204 !       1.61 eA-3
Q159 0.395 0.549 0.082 !       1.61 eA-3
Q160 0.512 0.438 0.043 !       1.60 eA-3
Q161 0.064 0.123 0.107 !       1.60 eA-3
Q162 0.443 0.791 0.339 !       1.58 eA-3
Q163 0.700 0.321 0.108 !       1.58 eA-3
Q164 0.453 0.815 0.373 !       1.58 eA-3
Q165 0.044 0.170 0.488 !       1.58 eA-3
C166 0.860 0.114-0.007 !       1.57 eA-3
Q167 0.839 0.244 0.045 !       1.57 eA-3
Q168 0.431 0.920 0.137 !       1.56 eA-3
Q169 0.592 0.076 0.361 !       1.56 eA-3
Q170 0.355 0.247 0.236 !       1.56 eA-3
Q171 0.082 0.346 0.361 !       1.56 eA-3
Q172 0.454 0.656 0.482 !       1.54 eA-3
Q173 0.065 0.984 0.095 !       1.54 eA-3
Q174 0.129 0.596 0.077 !       1.53 eA-3
Q175 0.458 0.396 0.255 !       1.52 eA-3
Q176 0.418 0.454 0.250 !       1.52 eA-3
Q177 0.192 0.803 0.476 !       1.52 eA-3
Q178 0.563 0.339 0.016 !       1.51 eA-3
Q179 0.471 0.371 0.044 !       1.51 eA-3
Q180 0.206 0.732 0.469 !       1.51 eA-3
Q181 0.871 0.015 0.458 !       1.51 eA-3
Q182 0.579 0.801 0.076 !       1.50 eA-3
Q183 0.792 0.443 0.250 !       1.50 eA-3
Q184 0.170 0.497 0.093 !       1.49 eA-3
Q185 0.890 0.076 0.477 !       1.48 eA-3
Q186 0.276 0.786 0.409 !       1.47 eA-3
Q187 0.401 0.180 0.434 !       1.47 eA-3
Q188 0.699 0.466 0.270 !       1.47 eA-3
Q189 0.033 0.284 0.009 !       1.47 eA-3
Q190 0.533 0.549 0.444 !       1.46 eA-3
Q191 0.553 0.468 0.284 !       1.46 eA-3
Q192 0.598 0.633 0.313 !       1.46 eA-3
Q193 0.517 0.486 0.146 !       1.45 eA-3
Q194 0.517 0.745 0.106 !       1.45 eA-3
Q195 0.710 0.073 0.501 !       1.45 eA-3
Q196 0.372 0.472-0.004 !       1.45 eA-3
Q197 0.596 0.537 0.487 !       1.45 eA-3
Q198 0.282 0.664 0.064 !       1.44 eA-3
Q199 0.280 0.934 0.218 !       1.44 eA-3
;
_refine_diff_density_max 2.234
_refine_diff_density_min -2.364
_refine_diff_density_rms 0.311
_refine_ls_extinction_method none
_refine_ls_goodness_of_fit_ref 1.123
_refine_ls_hydrogen_treatment constr
_refine_ls_matrix_type full
_refine_ls_number_parameters 636
_refine_ls_number_reflns 10118
_refine_ls_number_restraints 117
_refine_ls_restrained_S_all 1.119
_refine_ls_R_factor_all 0.0744
_refine_ls_R_factor_gt 0.0606
_refine_ls_shift/su_max 0.001
_refine_ls_shift/su_mean 0.000
_refine_ls_structure_factor_coef Fsqd
_refine_ls_weighting_details 'w=1/[\s^2^(Fo^2^)+(0.0604P)^2^+28.7785P] where P=(Fo^2^+2Fc^2^)/3'
_refine_ls_weighting_scheme calc
_refine_ls_wR_factor_gt 0.1556
_refine_ls_wR_factor_ref 0.1643
_reflns_Friedel_coverage 0.000
_reflns_number_gt 8236
_reflns_number_total 10118
_reflns_threshold_expression 'I > 2\s(I)'
_cod_data_source_file c8dt04397c2.cif
_cod_data_source_block Eu-MOF
_cod_depositor_comments 'Adding full bibliography for 7048382.cif.'
_cod_database_code 7048382
_shelx_shelxl_version_number 2018/3
_chemical_oxdiff_formula 'C H O N Eu'
_shelx_space_group_comment
;
The symmetry employed for this shelxl refinement is uniquely defined
by the following loop, which should always be used as a source of
symmetry information in preference to the above space-group names.
They are only intended as comments.
;
_shelx_estimated_absorpt_t_max 0.793
_shelx_estimated_absorpt_t_min 0.280
_reflns_odcompleteness_completeness 99.72
_reflns_odcompleteness_iscentric 1
_reflns_odcompleteness_theta 26.32
_olex2_refinement_description
;
1. Fixed Uiso
 At 1.2 times of:
  All C(H) groups
 At 1.5 times of:
  All O(H) groups, All O(H,H) groups
2. Restrained distances
 O19-N6 = O21-N6 = O20-N6
 1.19 with sigma of 0.01
3. Uiso/Uaniso restraints and constraints
Cl1A \\sim Cl1: within 2A with sigma of 0.001 and sigma for terminal atoms of
0.002
N5 \\sim Cl4A \\sim Cl4: within 2A with sigma of 0.001 and sigma for terminal
atoms of 0.002
O8 \\sim C31 \\sim O9 \\sim C32 \\sim N5 \\sim O4: within 2A with sigma of
0.001 and sigma for terminal atoms of 0.002
O1 \\sim N1 \\sim C5 \\sim C4: within 2A with sigma of 0.001 and sigma for
terminal atoms of 0.002
N5 \\sim O4 \\sim C33 \\sim C34 \\sim C36 \\sim C35: within 2A with sigma of
0.001 and sigma for terminal atoms of 0.002
C27 \\sim C25 \\sim C26 \\sim C29 \\sim C30 \\sim C28: within 2A with sigma of
0.001 and sigma for terminal atoms of 0.002
Uanis(Cl4A) \\sim Ueq: with sigma of 0.005 and sigma for terminal atoms of 0.01
4. Others
 Sof(Cl3A)=1-FVAR(1)
 Sof(Cl3)=FVAR(1)
 Sof(Cl2A)=1-FVAR(2)
 Sof(Cl2)=FVAR(2)
 Sof(Cl4)=1-FVAR(3)
 Sof(Cl4A)=FVAR(3)
 Sof(Cl1)=1-FVAR(4)
 Sof(Cl1A)=FVAR(4)
 Fixed Sof: O22(0.5) H22A(0.5) H22B(0.5)
5.a Riding coordinates:
 O18(H18), O17(H17), O22(H22A,H22B)
5.b Rotating group:
 O16(H16A,H16B)
5.c Aromatic/amide H refined with riding coordinates:
 C6(H6), C23(H23), C35(H35), C24(H24), C33(H33), C20(H20), C36(H36), C5(H5),
 C25(H25), C26(H26), C3(H3), C19(H19), C34(H34), C29(H29), C15(H15), C4(H4),
 C30(H30), C18(H18A), C16(H16), C17(H17A)
;
_platon_squeeze_void_probe_radius 1.20
_olex2_submission_special_instructions 'No special instructions were received'
_oxdiff_exptl_absorpt_empirical_details
;
Empirical correction (ABSPACK) includes:
- Absorption correction using spherical harmonics
- Frame scaling
;
_oxdiff_exptl_absorpt_empirical_full_max 2.704
_oxdiff_exptl_absorpt_empirical_full_min 0.501

loop_
_space_group_symop_operation_xyz
'x, y, z'
'-x, -y, -z'

loop_
_atom_site_label
_atom_site_type_symbol
_atom_site_fract_x
_atom_site_fract_y
_atom_site_fract_z
_atom_site_U_iso_or_equiv
_atom_site_adp_type
_atom_site_occupancy
_atom_site_site_symmetry_order
_atom_site_calc_flag
_atom_site_refinement_flags_posn
_atom_site_refinement_flags_adp
_atom_site_refinement_flags_occupancy
_atom_site_disorder_assembly
_atom_site_disorder_group
Eu1 Eu 0.58198(4) 0.55104(4) 0.09313(4) 0.01329(13) Uani 1 1 d . . . . .
Eu2 Eu 0.35248(4) 0.65994(4) 0.35168(4) 0.01457(13) Uani 1 1 d . . . . .
Eu3 Eu 0.60732(4) 0.45792(4) 0.36357(4) 0.01463(13) Uani 1 1 d . . . . .
Eu4 Eu 0.42085(4) 0.38348(4) 0.20635(4) 0.01422(13) Uani 1 1 d . . . . .
Cl3 Cl 0.6478(3) 0.3395(3) 0.1497(3) 0.0134(12) Uani 0.626(10) 1 d . . P A 2
O18 O 0.5255(5) 0.4011(5) 0.0330(5) 0.0114(13) Uani 1 1 d . . . . .
H18 H 0.583257 0.336798 0.017966 0.017 Uiso 1 1 d R . . . .
O17 O 0.5349(6) 0.3936(5) 0.5241(5) 0.0116(13) Uani 1 1 d . . . . .
H17 H 0.493887 0.352876 0.508444 0.017 Uiso 1 1 d R . . . .
O14 O 0.2283(7) 0.4449(7) 0.2978(6) 0.0276(19) Uani 1 1 d . . . . .
O9 O 0.7906(7) 0.4541(7) 0.2506(6) 0.0290(12) Uani 1 1 d . U . . .
O4 O 1.2927(6) 0.4555(6) 0.0780(6) 0.0216(10) Uani 1 1 d . U . . .
O8 O 0.7707(7) 0.5317(8) 0.1089(6) 0.0292(12) Uani 1 1 d . U . . .
O15 O 0.1795(7) 0.6111(7) 0.3568(6) 0.0279(19) Uani 1 1 d . . . . .
O7 O 0.5627(7) 1.1969(6) 0.1355(6) 0.0294(19) Uani 1 1 d . . . . .
O12 O 0.4075(7) -0.1840(6) 0.3672(7) 0.030(2) Uani 1 1 d . . . . .
O1 O -0.2884(6) 0.5214(7) 0.4548(6) 0.0312(13) Uani 1 1 d . U . . .
O2 O 0.4338(8) 0.2761(6) 0.3576(8) 0.039(2) Uani 1 1 d . . . . .
O10 O 0.7255(8) 0.2783(7) 0.3538(7) 0.040(2) Uani 1 1 d . . . . .
C31 C 0.8272(10) 0.4877(11) 0.1688(8) 0.0279(12) Uani 1 1 d . U . . .
N5 N 1.1802(7) 0.4627(8) 0.0973(7) 0.0215(9) Uani 1 1 d . U . . .
O6 O 0.3785(7) 1.2219(6) 0.1623(6) 0.0273(19) Uani 1 1 d . . . . .
O16 O 0.2303(8) 0.7956(7) 0.2684(7) 0.039(2) Uani 1 1 d . . . . .
H16A H 0.212810 0.858637 0.298494 0.058 Uiso 1 1 d GR . . . .
H16B H 0.164165 0.785838 0.275919 0.058 Uiso 1 1 d GR . . . .
N1 N -0.1803(8) 0.5226(9) 0.4296(8) 0.0308(13) Uani 1 1 d . U . . .
O11 O 0.7825(7) 0.2433(7) 0.4967(6) 0.033(2) Uani 1 1 d . . . . .
O5 O 0.5568(11) 0.7300(7) 0.0859(8) 0.052(3) Uani 1 1 d . . . . .
C2 C 0.0384(8) 0.5278(8) 0.3697(7) 0.014(2) Uani 1 1 d . . . . .
N2 N 0.4477(9) 0.1741(7) 0.3670(8) 0.030(2) Uani 1 1 d . . . . .
C32 C 0.9540(10) 0.4773(11) 0.1415(8) 0.0268(13) Uani 1 1 d . U . . .
C1 C 0.1593(8) 0.5280(9) 0.3386(7) 0.015(2) Uani 1 1 d . . . . .
C27 C 0.5030(11) 1.0461(9) 0.1273(9) 0.0286(12) Uani 1 1 d . U . . .
N4 N 0.5396(11) 0.8313(8) 0.1017(8) 0.038(3) Uani 1 1 d . . . . .
C6 C 0.0135(9) 0.4328(9) 0.3813(8) 0.018(2) Uani 1 1 d . . . . .
H6 H 0.072398 0.369004 0.368864 0.021 Uiso 1 1 calc R . . . .
C23 C 0.5675(11) -0.0006(9) 0.3632(9) 0.026(3) Uani 1 1 d . . . . .
H23 H 0.640237 -0.046999 0.357661 0.031 Uiso 1 1 calc R . . . .
C35 C 0.9900(9) 0.5651(10) 0.1179(8) 0.0217(11) Uani 1 1 d . U . . .
H35 H 0.936985 0.630570 0.115723 0.026 Uiso 1 1 calc R . . . .
C24 C 0.5518(11) 0.1063(9) 0.3603(10) 0.027(3) Uani 1 1 d . . . . .
H24 H 0.613312 0.131420 0.353734 0.032 Uiso 1 1 calc R . . . .
C28 C 0.4779(12) 1.1639(9) 0.1399(9) 0.0281(13) Uani 1 1 d . U . . .
C21 C 0.4769(10) -0.0412(8) 0.3742(7) 0.018(2) Uani 1 1 d . . . . .
O13 O 0.5907(10) -0.2191(7) 0.3597(10) 0.054(3) Uani 1 1 d . . . . .
C13 C 0.7761(9) 0.2203(9) 0.4111(8) 0.020(2) Uani 1 1 d . . . . .
C33 C 1.0370(9) 0.3817(10) 0.1411(8) 0.0222(11) Uani 1 1 d . U . . .
H33 H 1.015965 0.321470 0.156778 0.027 Uiso 1 1 calc R . . . .
C22 C 0.4957(11) -0.1587(9) 0.3683(9) 0.027(3) Uani 1 1 d . . . . .
C20 C 0.3708(10) 0.0324(9) 0.3863(9) 0.026(3) Uani 1 1 d . . . . .
H20 H 0.307783 0.008991 0.396876 0.031 Uiso 1 1 calc R . . . .
C14 C 0.8389(11) 0.1086(10) 0.3674(10) 0.033(3) Uani 1 1 d . . . . .
C36 C 1.1025(9) 0.5556(9) 0.0980(8) 0.0218(10) Uani 1 1 d . U . . .
H36 H 1.125095 0.615367 0.084579 0.026 Uiso 1 1 calc R . . . .
Cl1 Cl 0.4209(6) 0.4731(5) 0.3536(5) 0.0144(8) Uani 0.370(6) 1 d . U P A 9
C5 C -0.0966(9) 0.4321(11) 0.4107(9) 0.0307(14) Uani 1 1 d . U . . .
H5 H -0.112125 0.368297 0.417357 0.037 Uiso 1 1 calc R . . . .
C25 C 0.4340(12) 0.8975(9) 0.1221(9) 0.0292(13) Uani 1 1 d . U . . .
H25 H 0.373695 0.870695 0.128328 0.035 Uiso 1 1 calc R . . . .
C26 C 0.4123(12) 1.0058(9) 0.1341(9) 0.0290(12) Uani 1 1 d . U . . .
H26 H 0.338173 1.051491 0.146649 0.035 Uiso 1 1 calc R . . . .
Cl4A Cl 0.5781(4) 0.6176(3) 0.2912(3) 0.0137(9) Uani 0.685(9) 1 d . U P A 6
N3 N 0.9548(11) -0.0947(10) 0.2875(12) 0.053(4) Uani 1 1 d . . . . .
C3 C -0.0513(10) 0.6201(10) 0.3851(10) 0.030(3) Uani 1 1 d . . . . .
H3 H -0.037797 0.684721 0.375825 0.036 Uiso 1 1 calc R . . . .
C19 C 0.3547(10) 0.1402(9) 0.3832(10) 0.028(3) Uani 1 1 d . . . . .
H19 H 0.282262 0.188325 0.392025 0.034 Uiso 1 1 calc R . . . .
O3 O 1.0149(11) -0.1933(9) 0.2466(11) 0.075(4) Uani 1 1 d . . . . .
C34 C 1.1506(9) 0.3741(10) 0.1177(8) 0.0220(10) Uani 1 1 d . U . . .
H34 H 1.205909 0.309043 0.115899 0.026 Uiso 1 1 calc R . . . .
C29 C 0.6115(12) 0.9746(9) 0.1067(9) 0.0297(12) Uani 1 1 d . U . . .
H29 H 0.673237 0.999410 0.100000 0.036 Uiso 1 1 calc R . . . .
C15 C 0.8817(12) 0.0300(11) 0.4289(11) 0.040(3) Uani 1 1 d . . . . .
H15 H 0.871873 0.045739 0.497129 0.048 Uiso 1 1 calc R . . . .
C4 C -0.1628(10) 0.6170(11) 0.4146(9) 0.0312(14) Uani 1 1 d . U . . .
H4 H -0.223837 0.679027 0.423672 0.037 Uiso 1 1 calc R . . . .
C30 C 0.6297(12) 0.8681(9) 0.0961(9) 0.0304(13) Uani 1 1 d . U . . .
H30 H 0.702941 0.820853 0.085100 0.036 Uiso 1 1 calc R . . . .
C18 C 0.8538(15) 0.0824(13) 0.2677(11) 0.053(4) Uani 1 1 d . . . . .
H18A H 0.823523 0.134389 0.227359 0.063 Uiso 1 1 calc R . . . .
C16 C 0.9395(15) -0.0722(12) 0.3854(12) 0.050(4) Uani 1 1 d . . . . .
H16 H 0.967826 -0.125586 0.425321 0.060 Uiso 1 1 calc R . . . .
C17 C 0.9130(16) -0.0202(14) 0.2246(13) 0.063(5) Uani 1 1 d . . . . .
H17A H 0.923708 -0.037331 0.156468 0.075 Uiso 1 1 calc R . . . .
Cl2 Cl 0.3932(3) 0.5407(4) 0.1373(5) 0.0104(16) Uani 0.59(2) 1 d . . P A 4
O20 O 1.095(3) 0.163(2) 0.2367(19) 0.189(12) Uani 1 1 d D . . . .
O22 O 0.804(2) 0.795(2) 0.220(2) 0.081(9) Uani 0.5 1 d . . P . .
H22A H 0.783639 0.862617 0.221355 0.122 Uiso 0.5 1 d R . P . .
H22B H 0.750729 0.781997 0.262645 0.122 Uiso 0.5 1 d R . P . .
O21 O 1.1454(13) 0.0193(11) 0.2879(17) 0.113(7) Uani 1 1 d D . . . .
O19 O 1.092(2) 0.154(2) 0.3915(17) 0.190(14) Uani 1 1 d D . . . .
N6 N 1.1143(16) 0.1134(13) 0.3074(16) 0.100(8) Uani 1 1 d D . . . .
Cl1A Cl 0.4180(3) 0.4500(3) 0.4057(3) 0.0131(7) Uani 0.630(6) 1 d . U P A 10
Cl3A Cl 0.6052(6) 0.3999(6) 0.2000(5) 0.023(2) Uani 0.374(10) 1 d . . P A 1
Cl2A Cl 0.3935(6) 0.5708(8) 0.1850(9) 0.022(3) Uani 0.41(2) 1 d . . P A 3
Cl4 Cl 0.5490(8) 0.6062(7) 0.2659(7) 0.0139(10) Uani 0.315(9) 1 d . U P A 5

loop_
_atom_site_aniso_label
_atom_site_aniso_U_11
_atom_site_aniso_U_22
_atom_site_aniso_U_33
_atom_site_aniso_U_23
_atom_site_aniso_U_13
_atom_site_aniso_U_12
Eu1 0.0117(3) 0.0177(3) 0.0125(2) 0.00268(18) -0.00228(19) -0.0081(2)
Eu2 0.0124(3) 0.0169(3) 0.0150(2) 0.00079(19) -0.00224(19) -0.0063(2)
Eu3 0.0112(3) 0.0210(3) 0.0123(2) 0.00268(19) -0.00199(19) -0.0068(2)
Eu4 0.0136(3) 0.0167(3) 0.0140(2) 0.00189(19) -0.00164(19) -0.0085(2)
Cl3 0.009(2) 0.017(2) 0.016(2) -0.0043(16) -0.0026(15) -0.0074(16)
O18 0.007(3) 0.016(3) 0.010(3) -0.001(3) 0.001(3) -0.003(3)
O17 0.016(4) 0.014(3) 0.011(3) 0.002(3) -0.005(3) -0.011(3)
O14 0.021(4) 0.040(5) 0.028(4) 0.003(4) -0.008(4) -0.017(4)
O9 0.017(3) 0.059(3) 0.016(2) 0.008(2) -0.005(2) -0.019(2)
O4 0.010(2) 0.035(2) 0.022(2) 0.0015(19) -0.0035(18) -0.0109(19)
O8 0.017(3) 0.059(3) 0.016(2) 0.008(2) -0.005(2) -0.018(2)
O15 0.021(4) 0.030(5) 0.035(5) 0.006(4) -0.002(4) -0.015(4)
O7 0.038(5) 0.021(4) 0.036(5) -0.001(4) -0.009(4) -0.019(4)
O12 0.036(5) 0.021(4) 0.038(5) 0.001(4) -0.004(4) -0.019(4)
O1 0.009(2) 0.053(3) 0.033(3) -0.015(3) 0.003(2) -0.018(2)
O2 0.050(6) 0.010(4) 0.057(6) 0.010(4) -0.011(5) -0.013(4)
O10 0.036(5) 0.029(5) 0.032(5) 0.001(4) 0.004(4) 0.012(4)
C31 0.016(2) 0.058(3) 0.016(2) 0.008(2) -0.0057(19) -0.020(2)
N5 0.011(2) 0.035(2) 0.022(2) 0.0016(18) -0.0040(16) -0.0113(18)
O6 0.035(5) 0.014(4) 0.036(5) 0.001(3) -0.021(4) -0.004(4)
O16 0.036(5) 0.026(5) 0.054(6) 0.007(4) -0.016(5) -0.005(4)
N1 0.009(2) 0.052(3) 0.033(3) -0.014(3) 0.003(2) -0.018(2)
O11 0.022(5) 0.045(5) 0.026(4) -0.012(4) 0.005(4) -0.012(4)
O5 0.103(9) 0.012(4) 0.045(6) 0.001(4) -0.021(6) -0.022(5)
C2 0.013(5) 0.029(6) 0.007(4) 0.000(4) -0.002(4) -0.016(4)
N2 0.046(7) 0.017(5) 0.038(6) 0.009(4) -0.018(5) -0.021(5)
C32 0.016(3) 0.057(3) 0.015(2) 0.007(2) -0.006(2) -0.021(3)
C1 0.005(5) 0.033(6) 0.010(4) 0.000(4) -0.003(4) -0.009(4)
C27 0.047(3) 0.020(2) 0.025(2) -0.0010(19) -0.011(2) -0.017(2)
N4 0.075(9) 0.016(5) 0.028(5) 0.004(4) -0.014(6) -0.022(6)
C6 0.012(5) 0.022(5) 0.019(5) -0.007(4) 0.001(4) -0.008(4)
C23 0.031(7) 0.023(6) 0.033(6) 0.004(5) -0.015(5) -0.017(5)
C35 0.011(2) 0.035(3) 0.022(2) 0.002(2) -0.0036(19) -0.011(2)
C24 0.031(7) 0.018(5) 0.040(7) 0.004(5) -0.014(6) -0.015(5)
C28 0.047(3) 0.020(3) 0.024(3) -0.001(2) -0.012(2) -0.017(2)
C21 0.039(7) 0.019(5) 0.009(4) 0.005(4) -0.014(4) -0.019(5)
O13 0.064(8) 0.019(5) 0.095(9) 0.007(5) -0.052(7) -0.013(5)
C13 0.016(6) 0.021(5) 0.024(6) 0.001(4) 0.002(4) -0.011(5)
C33 0.012(2) 0.035(3) 0.022(2) 0.002(2) -0.0040(19) -0.011(2)
C22 0.039(8) 0.021(6) 0.028(6) 0.000(5) -0.013(5) -0.016(6)
C20 0.029(7) 0.023(6) 0.028(6) -0.004(5) 0.000(5) -0.017(5)
C14 0.028(7) 0.030(7) 0.029(6) 0.001(5) 0.000(5) 0.001(6)
C36 0.011(2) 0.035(2) 0.022(2) 0.0016(19) -0.0036(18) -0.0113(19)
Cl1 0.0156(17) 0.0191(19) 0.0099(19) -0.0042(16) 0.0005(18) -0.0104(15)
C5 0.009(2) 0.052(4) 0.032(3) -0.014(3) 0.003(2) -0.018(2)
C25 0.048(3) 0.020(3) 0.026(3) -0.001(2) -0.010(3) -0.018(2)
C26 0.048(3) 0.020(2) 0.026(2) -0.001(2) -0.010(2) -0.018(2)
Cl4A 0.0114(19) 0.0166(15) 0.0142(19) -0.0083(13) 0.0026(14) -0.0101(13)
N3 0.039(8) 0.032(7) 0.082(11) -0.002(7) -0.021(7) 0.003(6)
C3 0.021(6) 0.028(6) 0.043(7) -0.003(5) -0.002(5) -0.013(5)
C19 0.023(6) 0.020(6) 0.040(7) -0.002(5) -0.001(5) -0.010(5)
O3 0.075(9) 0.036(6) 0.110(11) -0.018(7) -0.035(8) -0.004(6)
C34 0.011(2) 0.035(2) 0.022(2) 0.0019(19) -0.0040(18) -0.0111(19)
C29 0.048(3) 0.020(2) 0.026(2) -0.001(2) -0.011(2) -0.016(2)
C15 0.044(9) 0.033(7) 0.038(8) 0.008(6) -0.009(7) -0.005(7)
C4 0.009(2) 0.053(4) 0.033(3) -0.014(3) 0.003(2) -0.018(2)
C30 0.048(3) 0.021(3) 0.026(3) 0.000(2) -0.011(3) -0.016(2)
C18 0.066(11) 0.045(9) 0.035(8) -0.007(7) -0.010(8) -0.002(8)
C16 0.073(12) 0.034(8) 0.046(9) 0.008(7) -0.022(8) -0.015(8)
C17 0.080(13) 0.047(10) 0.039(9) -0.011(7) -0.009(9) 0.009(9)
Cl2 0.009(2) 0.019(2) 0.005(3) -0.0056(19) 0.0002(15) -0.0073(16)
O20 0.24(3) 0.15(2) 0.19(2) 0.130(19) -0.09(2) -0.047(19)
O22 0.042(14) 0.081(19) 0.10(2) -0.006(16) -0.027(14) 0.024(13)
O21 0.081(11) 0.036(8) 0.21(2) 0.003(10) -0.026(12) -0.015(8)
O19 0.18(3) 0.29(4) 0.18(3) 0.09(3) -0.10(2) -0.15(3)
N6 0.076(14) 0.12(2) 0.13(2) 0.068(18) -0.052(15) -0.059(14)
Cl1A 0.0150(16) 0.0177(17) 0.0094(17) -0.0055(14) 0.0001(16) -0.0112(14)
Cl3A 0.023(4) 0.028(4) 0.015(4) 0.003(3) -0.004(3) -0.006(3)
Cl2A 0.020(4) 0.029(4) 0.018(6) 0.003(4) -0.005(3) -0.009(3)
Cl4 0.012(2) 0.0170(17) 0.014(2) -0.0075(16) 0.0022(16) -0.0100(16)

loop_
_atom_type_symbol
_atom_type_description
_atom_type_scat_dispersion_real
_atom_type_scat_dispersion_imag
_atom_type_scat_source
C C 0.0033 0.0016 'International Tables Vol C Tables 4.2.6.8 and 6.1.1.4'
H H 0.0000 0.0000 'International Tables Vol C Tables 4.2.6.8 and 6.1.1.4'
Cl Cl 0.1484 0.1585 'International Tables Vol C Tables 4.2.6.8 and 6.1.1.4'
Eu Eu -0.1578 3.6682 'International Tables Vol C Tables 4.2.6.8 and 6.1.1.4'
N N 0.0061 0.0033 'International Tables Vol C Tables 4.2.6.8 and 6.1.1.4'
O O 0.0106 0.0060 'International Tables Vol C Tables 4.2.6.8 and 6.1.1.4'

loop_
_geom_angle_atom_site_label_1
_geom_angle_atom_site_label_2
_geom_angle_atom_site_label_3
_geom_angle
_geom_angle_site_symmetry_1
_geom_angle_site_symmetry_3
O18 Eu1 Cl3 54.16(17) . .
O18 Eu1 Cl3 120.57(17) 2_665 .
O18 Eu1 O18 66.6(3) 2_665 .
O18 Eu1 O4 68.1(2) 2_665 2_765
O18 Eu1 Cl4A 140.41(18) 2_665 .
O18 Eu1 Cl4A 130.11(17) . .
O18 Eu1 Cl2 44.24(17) 2_665 2_665
O18 Eu1 Cl2 49.51(16) . 2_665
O18 Eu1 Cl3A 130.6(2) 2_665 .
O4 Eu1 Cl3 104.4(2) 2_765 .
O4 Eu1 O18 89.0(2) 2_765 .
O4 Eu1 Cl4A 135.37(18) 2_765 .
O4 Eu1 Cl2 42.59(17) 2_765 2_665
O8 Eu1 Cl3 79.5(2) . .
O8 Eu1 O18 137.9(2) . 2_665
O8 Eu1 O18 123.3(3) . .
O8 Eu1 O4 71.2(2) . 2_765
O8 Eu1 Cl4A 69.1(2) . .
O8 Eu1 Cl2 106.9(2) . 2_665
O8 Eu1 Cl3A 81.5(3) . .
O5 Eu1 Cl3 161.8(3) . .
O5 Eu1 O18 143.9(3) . .
O5 Eu1 O18 77.6(3) . 2_665
O5 Eu1 O4 82.0(3) . 2_765
O5 Eu1 O8 86.7(4) . .
O5 Eu1 Cl4A 76.2(3) . .
O5 Eu1 Cl2 106.5(3) . 2_665
O5 Eu1 Cl2 104.1(3) . .
O5 Eu1 Cl3A 145.9(3) . .
O5 Eu1 Cl2A 95.6(4) . .
O5 Eu1 Cl4 78.1(3) . .
Cl2 Eu1 O18 55.9(2) . .
Cl2 Eu1 O8 158.1(2) . .
Cl3A Eu1 O18 65.8(2) . .
Cl3A Eu1 O4 123.2(3) . 2_765
Cl3A Eu1 Cl2 107.58(19) . 2_665
Cl2A Eu1 O18 72.2(4) . .
Cl2A Eu1 O8 144.0(4) . .
Cl4 Eu1 O18 124.1(3) . .
Cl4 Eu1 O8 77.8(3) . .
O17 Eu2 Eu3 43.71(15) 2_666 .
O17 Eu2 O15 122.7(2) 2_666 .
O17 Eu2 O16 151.9(3) 2_666 .
O17 Eu2 Cl4A 61.51(18) 2_666 .
O17 Eu2 Cl2 127.15(17) 2_666 .
O17 Eu2 Cl1A 58.51(16) 2_666 .
O17 Eu2 Cl2A 125.8(2) 2_666 .
O15 Eu2 Eu3 119.1(2) . .
O15 Eu2 Cl4A 150.4(2) . .
O15 Eu2 Cl2 73.8(2) . .
O15 Eu2 Cl1A 78.6(2) . .
O12 Eu2 Eu3 100.6(2) 1_565 .
O12 Eu2 O17 79.9(3) 1_565 2_666
O12 Eu2 O15 139.5(3) 1_565 .
O12 Eu2 O16 75.1(3) 1_565 .
O12 Eu2 O11 76.5(3) 1_565 2_666
O12 Eu2 Cl4A 68.3(2) 1_565 .
O12 Eu2 Cl2 121.8(2) 1_565 .
O12 Eu2 Cl1A 137.0(2) 1_565 .
O12 Eu2 Cl2A 119.3(3) 1_565 .
O16 Eu2 Eu3 154.5(2) . .
O16 Eu2 O15 72.3(3) . .
O16 Eu2 Cl4A 118.7(2) . .
O16 Eu2 Cl2 78.0(2) . .
O16 Eu2 Cl1A 147.8(2) . .
O11 Eu2 Eu3 121.4(2) 2_666 .
O11 Eu2 O17 79.3(3) 2_666 2_666
O11 Eu2 O15 75.9(3) 2_666 .
O11 Eu2 O16 82.5(3) 2_666 .
O11 Eu2 Cl4A 130.5(2) 2_666 .
O11 Eu2 Cl2 147.8(2) 2_666 .
O11 Eu2 Cl1A 103.6(2) 2_666 .
O11 Eu2 Cl2A 150.6(3) 2_666 .
Cl1 Eu2 Eu3 41.07(16) . .
Cl1 Eu2 O15 78.1(3) . .
Cl1 Eu2 O16 139.3(3) . .
Cl4A Eu2 Eu3 40.23(8) . .
Cl2 Eu2 Eu3 83.58(8) . .
Cl1A Eu2 Eu3 41.88(8) . .
Cl2A Eu2 Eu3 82.06(17) . .
Cl2A Eu2 O15 76.9(3) . .
Cl2A Eu2 O16 78.6(3) . .
Cl4 Eu2 Eu3 42.1(2) . .
Cl4 Eu2 O15 139.9(3) . .
Cl4 Eu2 O16 113.8(3) . .
Cl3 Eu3 Cl1A 172.53(10) . 2_666
O17 Eu3 Cl3 124.13(16) . .
O17 Eu3 Cl3 139.44(17) 2_666 .
O17 Eu3 O17 70.2(3) . 2_666
O17 Eu3 O9 139.5(3) . .
O17 Eu3 O9 128.5(3) 2_666 .
O17 Eu3 Cl1A 50.85(15) . 2_666
O17 Eu3 Cl1A 46.85(17) 2_666 2_666
O9 Eu3 Cl3 68.46(19) . .
O9 Eu3 Cl1A 111.38(19) . 2_666
O1 Eu3 Cl3 138.4(2) 1_655 .
O1 Eu3 O17 83.7(3) 1_655 .
O1 Eu3 O17 75.2(2) 1_655 2_666
O1 Eu3 O9 70.7(3) 1_655 .
O1 Eu3 O10 93.9(3) 1_655 .
O1 Eu3 Cl1 143.1(2) 1_655 .
O1 Eu3 Cl1A 132.4(2) 1_655 .
O1 Eu3 Cl1A 40.7(2) 1_655 2_666
O1 Eu3 Cl3A 144.1(3) 1_655 .
O1 Eu3 Cl4 100.3(4) 1_655 .
O10 Eu3 Cl3 68.3(2) . .
O10 Eu3 O17 145.2(3) . 2_666
O10 Eu3 O17 75.9(3) . .
O10 Eu3 O9 75.1(3) . .
O10 Eu3 Cl1A 104.3(2) . 2_666
O10 Eu3 Cl4 143.9(3) . .
Cl1 Eu3 O17 79.0(2) . .
Cl1 Eu3 O9 138.9(3) . .
Cl1 Eu3 O10 112.8(3) . .
Cl1 Eu3 Cl1A 105.55(17) . 2_666
Cl4A Eu3 O17 137.05(18) . .
Cl4A Eu3 O9 73.0(2) . .
Cl4A Eu3 O10 146.4(2) . .
Cl4A Eu3 Cl1A 97.00(14) . 2_666
Cl1A Eu3 O17 60.28(19) . .
Cl1A Eu3 O9 156.1(2) . .
Cl1A Eu3 O10 105.0(3) . .
Cl1A Eu3 Cl1A 91.95(10) . 2_666
Cl3A Eu3 O17 127.7(2) . 2_666
Cl3A Eu3 O17 127.6(2) . .
Cl3A Eu3 O9 73.5(2) . .
Cl3A Eu3 O10 79.8(3) . .
Cl3A Eu3 Cl1A 174.1(2) . 2_666
Cl4 Eu3 O17 138.3(3) . .
Cl4 Eu3 O9 78.6(3) . .
Cl4 Eu3 Cl1A 108.1(3) . 2_666
O18 Eu4 Cl3 56.54(17) . .
O18 Eu4 O4 64.5(2) . 1_455
O18 Eu4 O7 72.3(2) . 1_545
O18 Eu4 O2 143.5(3) . .
O18 Eu4 O6 95.3(2) . 1_545
O18 Eu4 Cl1A 135.70(16) . .
O14 Eu4 Cl3 163.4(2) . .
O14 Eu4 O18 134.9(3) . .
O14 Eu4 O4 71.5(3) . 1_455
O14 Eu4 O7 133.9(3) . 1_545
O14 Eu4 O2 80.4(3) . .
O14 Eu4 O6 85.3(3) . 1_545
O14 Eu4 Cl1A 73.0(2) . .
O14 Eu4 Cl3A 142.7(3) . .
O14 Eu4 Cl2A 83.6(3) . .
O4 Eu4 Cl3 121.05(18) 1_455 .
O4 Eu4 Cl1A 135.01(19) 1_455 .
O7 Eu4 Cl3 55.97(19) 1_545 .
O7 Eu4 O4 108.5(3) 1_545 1_455
O7 Eu4 Cl1A 115.9(2) 1_545 .
O2 Eu4 Cl3 91.8(2) . .
O2 Eu4 O4 143.2(3) . 1_455
O2 Eu4 O7 74.7(3) . 1_545
O2 Eu4 Cl1A 51.2(2) . .
O6 Eu4 Cl3 107.1(2) 1_545 .
O6 Eu4 O4 78.8(2) 1_545 1_455
O6 Eu4 O7 51.4(3) 1_545 1_545
O6 Eu4 O2 75.6(3) 1_545 .
O6 Eu4 Cl1A 124.6(2) 1_545 .
Cl1 Eu4 O18 125.6(2) . .
Cl1 Eu4 O14 74.9(2) . .
Cl1 Eu4 O2 63.8(3) . .
Cl2 Eu4 O18 58.0(2) . .
Cl2 Eu4 O14 88.1(2) . .
Cl2 Eu4 O2 150.1(3) . .
Cl3A Eu4 O18 67.3(2) . .
Cl3A Eu4 O4 126.9(2) . 1_455
Cl3A Eu4 O7 75.8(3) . 1_545
Cl3A Eu4 O2 89.8(3) . .
Cl3A Eu4 O6 127.1(3) . 1_545
Cl2A Eu4 O18 71.9(3) . .
Cl2A Eu4 O2 131.9(4) . .
Eu1 Cl3 Eu3 81.71(9) . .
Eu4 Cl3 Eu1 80.93(11) . .
Eu4 Cl3 Eu3 82.54(10) . .
Eu1 O18 Eu1 113.4(3) 2_665 .
Eu1 O18 Eu4 117.8(3) 2_665 .
Eu4 O18 Eu1 91.6(2) . .
Eu2 O17 Eu3 93.0(2) 2_666 2_666
Eu3 O17 Eu2 122.5(3) . 2_666
Eu3 O17 Eu3 109.8(3) . 2_666
C1 O14 Eu4 137.8(7) . .
C31 O9 Eu3 139.2(8) . .
Eu1 O4 Eu4 109.1(3) 2_765 1_655
N5 O4 Eu1 124.8(6) . 2_765
N5 O4 Eu4 123.3(6) . 1_655
C31 O8 Eu1 133.9(7) . .
C1 O15 Eu2 135.4(7) . .
C28 O7 Eu4 88.8(7) . 1_565
C22 O12 Eu2 139.8(8) . 1_545
N1 O1 Eu3 131.1(6) . 1_455
N2 O2 Eu4 130.4(8) . .
C13 O10 Eu3 135.7(8) . .
O9 C31 O8 126.6(10) . .
O9 C31 C32 116.3(10) . .
O8 C31 C32 117.1(10) . .
C36 N5 O4 120.0(9) . .
C36 N5 C34 121.2(9) . .
C34 N5 O4 118.8(9) . .
C28 O6 Eu4 95.9(6) . 1_565
O1 N1 C4 117.8(11) . .
C5 N1 O1 119.3(10) . .
C5 N1 C4 122.5(10) . .
C13 O11 Eu2 135.0(8) . 2_666
N4 O5 Eu1 168.3(8) . .
C6 C2 C1 120.7(10) . .
C3 C2 C1 121.6(9) . .
C3 C2 C6 117.6(9) . .
O2 N2 C24 119.8(10) . .
O2 N2 C19 118.9(11) . .
C24 N2 C19 121.3(10) . .
C35 C32 C31 120.9(12) . .
C33 C32 C31 121.9(11) . .
C33 C32 C35 117.1(10) . .
O14 C1 O15 126.8(9) . .
O14 C1 C2 115.2(9) . .
O15 C1 C2 118.0(9) . .
C26 C27 C28 118.7(12) . .
C29 C27 C28 123.5(11) . .
C29 C27 C26 117.7(11) . .
O5 N4 C25 119.1(11) . .
O5 N4 C30 120.1(12) . .
C25 N4 C30 120.8(10) . .
C5 C6 C2 121.0(11) . .
C24 C23 C21 121.7(11) . .
C36 C35 C32 120.3(11) . .
N2 C24 C23 119.8(10) . .
O7 C28 Eu4 64.9(6) . 1_565
O7 C28 C27 116.6(12) . .
O6 C28 Eu4 59.0(6) . 1_565
O6 C28 O7 123.6(10) . .
O6 C28 C27 119.4(11) . .
C27 C28 Eu4 168.6(8) . 1_565
C23 C21 C22 121.5(11) . .
C20 C21 C23 116.0(10) . .
C20 C21 C22 122.4(10) . .
O10 C13 C14 114.0(10) . .
O11 C13 O10 128.7(11) . .
O11 C13 C14 117.2(11) . .
C34 C33 C32 121.1(11) . .
O12 C22 C21 114.5(11) . .
O13 C22 O12 126.2(11) . .
O13 C22 C21 119.1(10) . .
C21 C20 C19 122.3(10) . .
C15 C14 C13 120.2(12) . .
C18 C14 C13 120.5(13) . .
C18 C14 C15 119.2(13) . .
N5 C36 C35 121.1(11) . .
Eu3 Cl1 Eu2 97.7(2) . .
Eu4 Cl1 Eu2 113.4(3) . .
Eu4 Cl1 Eu3 111.6(3) . .
N1 C5 C6 119.6(12) . .
N4 C25 C26 121.0(12) . .
C25 C26 C27 119.5(13) . .
Eu2 Cl4A Eu1 91.93(16) . .
Eu3 Cl4A Eu1 99.83(15) . .
Eu3 Cl4A Eu2 91.03(13) . .
O3 N3 C17 117.7(15) . .
C16 N3 O3 119.7(15) . .
C16 N3 C17 122.6(13) . .
C2 C3 C4 120.0(11) . .
N2 C19 C20 118.6(11) . .
N5 C34 C33 119.0(11) . .
C30 C29 C27 121.2(12) . .
C16 C15 C14 118.4(14) . .
N1 C4 C3 119.0(12) . .
C29 C30 N4 119.7(13) . .
C14 C18 C17 121.9(16) . .
N3 C16 C15 120.9(15) . .
N3 C17 C18 116.9(15) . .
Eu1 Cl2 Eu1 91.63(18) . 2_665
Eu1 Cl2 Eu2 89.4(2) . .
Eu2 Cl2 Eu1 172.36(14) . 2_665
Eu4 Cl2 Eu1 96.2(2) . 2_665
Eu4 Cl2 Eu1 101.28(16) . .
Eu4 Cl2 Eu2 91.0(2) . .
O20 N6 O21 113(2) . .
O20 N6 O19 123(2) . .
O21 N6 O19 124(3) . .
Eu2 Cl1A Eu3 88.48(9) . 2_666
Eu2 Cl1A Eu4 88.13(12) . .
Eu3 Cl1A Eu2 86.30(12) . .
Eu3 Cl1A Eu3 88.05(10) . 2_666
Eu3 Cl1A Eu4 95.45(13) . .
Eu4 Cl1A Eu3 174.96(15) . 2_666
Eu3 Cl3A Eu1 109.2(3) . .
Eu3 Cl3A Eu4 108.7(3) . .
Eu4 Cl3A Eu1 94.8(3) . .
Eu1 Cl2A Eu2 111.1(5) . .
Eu1 Cl2A Eu4 96.6(3) . .
Eu4 Cl2A Eu2 107.9(3) . .
Eu1 Cl4 Eu2 112.8(5) . .
Eu1 Cl4 Eu3 111.4(4) . .
Eu2 Cl4 Eu3 96.1(3) . .

loop_
_geom_bond_atom_site_label_1
_geom_bond_atom_site_label_2
_geom_bond_distance
_geom_bond_site_symmetry_2
Eu1 Cl3 2.839(4) .
Eu1 O18 2.417(7) 2_665
Eu1 O18 2.525(6) .
Eu1 O4 2.493(7) 2_765
Eu1 O8 2.405(8) .
Eu1 O5 2.309(8) .
Eu1 Cl4A 2.846(5) .
Eu1 Cl2 3.303(8) 2_665
Eu1 Cl2 2.389(4) .
Eu1 Cl3A 2.466(7) .
Eu1 Cl2A 2.373(7) .
Eu1 Cl4 2.384(10) .
Eu2 Eu3 3.5646(9) .
Eu2 O17 2.446(7) 2_666
Eu2 O15 2.474(7) .
Eu2 O12 2.415(7) 1_565
Eu2 O16 2.465(9) .
Eu2 O11 2.435(8) 2_666
Eu2 Cl1 2.371(7) .
Eu2 Cl4A 2.680(4) .
Eu2 Cl2 3.202(8) .
Eu2 Cl1A 2.808(4) .
Eu2 Cl2A 2.447(14) .
Eu2 Cl4 2.388(9) .
Eu3 Cl3 3.192(4) .
Eu3 O17 2.467(7) 2_666
Eu3 O17 2.436(6) .
Eu3 O9 2.470(8) .
Eu3 O1 2.355(7) 1_655
Eu3 O10 2.387(9) .
Eu3 Cl1 2.363(7) .
Eu3 Cl4A 2.302(4) .
Eu3 Cl1A 3.306(4) 2_666
Eu3 Cl1A 2.384(4) .
Eu3 Cl3A 2.386(7) .
Eu3 Cl4 2.404(10) .
Eu4 Cl3 2.692(4) .
Eu4 O18 2.484(6) .
Eu4 O14 2.368(8) .
Eu4 O4 2.657(8) 1_455
Eu4 O7 2.613(8) 1_545
Eu4 O2 2.519(10) .
Eu4 O6 2.486(7) 1_545
Eu4 Cl1 2.352(6) .
Eu4 Cl2 2.254(4) .
Eu4 Cl1A 2.867(4) .
Eu4 Cl3A 2.412(7) .
Eu4 Cl2A 2.436(9) .
O14 C1 1.219(13) .
O9 C31 1.245(13) .
O4 N5 1.371(11) .
O8 C31 1.245(14) .
O15 C1 1.250(12) .
O7 C28 1.278(14) .
O12 C22 1.275(14) .
O1 N1 1.346(11) .
O2 N2 1.323(11) .
O10 C13 1.247(15) .
C31 C32 1.536(15) .
N5 C36 1.324(15) .
N5 C34 1.355(14) .
O6 C28 1.232(15) .
N1 C5 1.320(17) .
N1 C4 1.349(17) .
O11 C13 1.242(14) .
O5 N4 1.310(12) .
C2 C1 1.503(13) .
C2 C6 1.396(14) .
C2 C3 1.375(17) .
N2 C24 1.339(16) .
N2 C19 1.367(14) .
C32 C35 1.392(16) .
C32 C33 1.382(18) .
C27 C28 1.504(15) .
C27 C26 1.403(17) .
C27 C29 1.383(19) .
N4 C25 1.329(18) .
N4 C30 1.370(17) .
C6 C5 1.370(14) .
C23 C24 1.377(15) .
C23 C21 1.399(14) .
C35 C36 1.363(14) .
C21 C22 1.508(15) .
C21 C20 1.379(17) .
O13 C22 1.211(16) .
C13 C14 1.505(16) .
C33 C34 1.381(14) .
C20 C19 1.388(16) .
C14 C15 1.399(19) .
C14 C18 1.367(19) .
C25 C26 1.385(15) .
N3 O3 1.347(16) .
N3 C16 1.33(2) .
N3 C17 1.38(2) .
C3 C4 1.399(15) .
C29 C30 1.368(15) .
C15 C16 1.39(2) .
C18 C17 1.40(2) .
O20 N6 1.198(10) .
O21 N6 1.203(10) .
O19 N6 1.210(10) .

loop_
_platon_squeeze_void_nr
_platon_squeeze_void_average_x
_platon_squeeze_void_average_y
_platon_squeeze_void_average_z
_platon_squeeze_void_volume
_platon_squeeze_void_count_electrons
_platon_squeeze_void_content
1 0.000 0.000 0.000 210 70 ' '
